data_7122577
loop_
_publ_author_name
'Hermannsdorfer, Andr\'e'
'Stephan, Douglas W.'
'Driess, Matthias'

_publ_section_title
;
 Taming a silyldiium cation and its reactivity towards sodium
 phosphaethynolate.
;
_journal_issue 96
_journal_name_full 'Chemical communications (Cambridge, England)'
_journal_page_first 13523
_journal_page_last 13526
_journal_paper_doi 10.1039/c8cc07632d
_journal_volume 54
_journal_year 2018
_chemical_formula_sum 'C46 H53 F3 N5 O3 P S Si'
_chemical_formula_weight 872.05
_chemical_melting_point 138
_chemical_properties_physical Air-sensitive,Moisture-sensitive,Hygroscopic
_space_group_crystal_system monoclinic
_space_group_IT_number 14
_space_group_name_Hall '-P 2yn'
_space_group_name_H-M_alt 'P 1 21/n 1'
_symmetry_space_group_name_Hall '-P 2yn'
_symmetry_space_group_name_H-M 'P 1 21/n 1'
_atom_sites_solution_hydrogens geom
_audit_creation_method SHELXL-2018/3
_audit_update_record
;
2018-09-07 deposited with the CCDC.
2018-11-09 downloaded from the CCDC.
;
_cell_angle_alpha 90
_cell_angle_beta 105.5340(10)
_cell_angle_gamma 90
_cell_formula_units_Z 4
_cell_length_a 20.7909(2)
_cell_length_b 9.61130(10)
_cell_length_c 23.6415(2)
_cell_measurement_reflns_used 9844
_cell_measurement_temperature 150.00(10)
_cell_measurement_theta_max 73.4200
_cell_measurement_theta_min 3.8640
_cell_volume 4551.66(8)
_computing_cell_refinement 'CrysAlisPro 1.171.38.43c (Rigaku OD, 2015)'
_computing_data_collection 'CrysAlisPro 1.171.38.43c (Rigaku OD, 2015)'
_computing_data_reduction 'CrysAlisPro 1.171.38.43c (Rigaku OD, 2015)'
_computing_structure_refinement 'SHELXL-2018/3 (Sheldrick, 2018)'
_computing_structure_solution 'SHELXT 2014/5 (Sheldrick, 2014)'
_diffrn_ambient_temperature 150.00(10)
_diffrn_detector_area_resol_mean 10.5435
_diffrn_measured_fraction_theta_full 0.997
_diffrn_measured_fraction_theta_max 0.997
_diffrn_measurement_device_type 'SuperNova (Cu) X-ray Source'
_diffrn_measurement_method '\w scans'
_diffrn_radiation_type CuK\a
_diffrn_radiation_wavelength 1.54184
_diffrn_reflns_av_R_equivalents 0.0197
_diffrn_reflns_av_unetI/netI 0.0245
_diffrn_reflns_Laue_measured_fraction_full 0.997
_diffrn_reflns_Laue_measured_fraction_max 0.997
_diffrn_reflns_limit_h_max 25
_diffrn_reflns_limit_h_min -22
_diffrn_reflns_limit_k_max 11
_diffrn_reflns_limit_k_min -11
_diffrn_reflns_limit_l_max 28
_diffrn_reflns_limit_l_min -24
_diffrn_reflns_number 17708
_diffrn_reflns_point_group_measured_fraction_full 0.997
_diffrn_reflns_point_group_measured_fraction_max 0.997
_diffrn_reflns_theta_full 69.992
_diffrn_reflns_theta_max 69.992
_diffrn_reflns_theta_min 2.517
_diffrn_source 'micro-focus sealed X-ray tube'
_exptl_absorpt_coefficient_mu 1.693
_exptl_absorpt_correction_T_max 1.00000
_exptl_absorpt_correction_T_min 0.69744
_exptl_absorpt_correction_type multi-scan
_exptl_absorpt_process_details
;
CrysAlisPro 1.171.38.43c (Rigaku Oxford Diffraction, 2015)
Empirical absorption correction using spherical harmonics,
 implemented in SCALE3 ABSPACK scaling algorithm.
;
_exptl_crystal_colour yellow
_exptl_crystal_density_diffrn 1.273
_exptl_crystal_description rhomb
_exptl_crystal_F_000 1840
_exptl_crystal_recrystallization_method 'Re-crystallisation from solvent: Acetonitrile'
_exptl_crystal_size_max 0.176
_exptl_crystal_size_mid 0.160
_exptl_crystal_size_min 0.150
_refine_diff_density_max 0.948
_refine_diff_density_min -0.610
_refine_diff_density_rms 0.059
_refine_ls_extinction_method none
_refine_ls_goodness_of_fit_ref 1.042
_refine_ls_hydrogen_treatment constr
_refine_ls_matrix_type full
_refine_ls_number_parameters 583
_refine_ls_number_reflns 8607
_refine_ls_number_restraints 19
_refine_ls_restrained_S_all 1.056
_refine_ls_R_factor_all 0.0607
_refine_ls_R_factor_gt 0.0550
_refine_ls_shift/su_max 0.001
_refine_ls_shift/su_mean 0.000
_refine_ls_structure_factor_coef Fsqd
_refine_ls_weighting_details 'w=1/[\s^2^(Fo^2^)+(0.0709P)^2^+4.9396P] where P=(Fo^2^+2Fc^2^)/3'
_refine_ls_weighting_scheme calc
_refine_ls_wR_factor_gt 0.1425
_refine_ls_wR_factor_ref 0.1486
_reflns_Friedel_coverage 0.000
_reflns_number_gt 7677
_reflns_number_total 8607
_reflns_threshold_expression 'I > 2\s(I)'
_cod_data_source_file c8cc07632d2.cif
_cod_data_source_block compound_8[OTf]
_cod_depositor_comments 'Adding full bibliography for 7122574--7122577.cif.'
_cod_database_code 7122577
_shelx_shelxl_version_number 2018/3
_shelx_space_group_comment
;
The symmetry employed for this shelxl refinement is uniquely defined
by the following loop, which should always be used as a source of
symmetry information in preference to the above space-group names.
They are only intended as comments.
;
_oxdiff_exptl_absorpt_empirical_full_min 0.744
_oxdiff_exptl_absorpt_empirical_full_max 1.804
_oxdiff_exptl_absorpt_empirical_details
;
Empirical correction (ABSPACK) includes:
- Absorption correction using spherical harmonics
- Frame scaling
;

loop_
_space_group_symop_operation_xyz
'x, y, z'
'-x+1/2, y+1/2, -z+1/2'
'-x, -y, -z'
'x-1/2, -y-1/2, z-1/2'

loop_
_atom_site_label
_atom_site_type_symbol
_atom_site_fract_x
_atom_site_fract_y
_atom_site_fract_z
_atom_site_U_iso_or_equiv
_atom_site_adp_type
_atom_site_occupancy
_atom_site_site_symmetry_order
_atom_site_calc_flag
_atom_site_refinement_flags_posn
_atom_site_refinement_flags_adp
_atom_site_refinement_flags_occupancy
_atom_site_disorder_assembly
_atom_site_disorder_group
Si1 Si 0.48229(3) 0.59333(6) 0.75509(2) 0.02052(14) Uani 1 1 d . . . . .
P1 P 0.38125(3) 0.51553(7) 0.71342(3) 0.03064(15) Uani 1 1 d . . . . .
S1 S 0.40899(9) 0.71955(11) 0.48865(5) 0.0363(3) Uani 0.704(4) 1 d . . P A 1
N2 N 0.60362(8) 0.41004(18) 0.77799(7) 0.0220(4) Uani 1 1 d . . . . .
N4 N 0.33557(8) 0.33693(19) 0.62165(7) 0.0245(4) Uani 1 1 d . . . . .
N1 N 0.54946(8) 0.43106(18) 0.68729(7) 0.0210(3) Uani 1 1 d . . . . .
N3 N 0.43791(8) 0.39057(18) 0.62576(7) 0.0221(4) Uani 1 1 d . . . . .
C1 C 0.54928(10) 0.4702(2) 0.74223(9) 0.0205(4) Uani 1 1 d . . . . .
C4 C 0.62665(10) 0.4251(2) 0.84138(9) 0.0235(4) Uani 1 1 d . . . . .
C3 C 0.63798(10) 0.3352(2) 0.74546(10) 0.0267(4) Uani 1 1 d . . . . .
H3 H 0.678079 0.284255 0.760436 0.032 Uiso 1 1 calc R U . . .
C16 C 0.49781(10) 0.4726(2) 0.63453(9) 0.0227(4) Uani 1 1 d . . . . .
H16A H 0.486703 0.571878 0.637885 0.027 Uiso 1 1 calc R U . . .
H16B H 0.515572 0.462612 0.599843 0.027 Uiso 1 1 calc R U . . .
C20 C 0.26877(10) 0.3444(2) 0.62877(9) 0.0252(4) Uani 1 1 d . . . . .
C32 C 0.48774(10) 0.6110(2) 0.83524(9) 0.0246(4) Uani 1 1 d . . . . .
C2 C 0.60393(10) 0.3482(2) 0.68849(9) 0.0248(4) Uani 1 1 d . . . . .
H2 H 0.615244 0.308123 0.655693 0.030 Uiso 1 1 calc R U . . .
C17 C 0.38793(10) 0.4161(2) 0.65223(9) 0.0223(4) Uani 1 1 d . . . . .
C21 C 0.25075(11) 0.2517(2) 0.66741(10) 0.0295(5) Uani 1 1 d . . . . .
C25 C 0.22534(11) 0.4428(2) 0.59591(9) 0.0278(5) Uani 1 1 d . . . . .
C38 C 0.50424(10) 0.7649(2) 0.72711(9) 0.0253(4) Uani 1 1 d . . . . .
C5 C 0.60150(11) 0.3341(2) 0.87622(10) 0.0286(5) Uani 1 1 d . . . . .
F1 F 0.4657(2) 0.9420(5) 0.54365(17) 0.0860(13) Uani 0.704(4) 1 d . . P A 1
C9 C 0.67463(10) 0.5277(2) 0.86352(10) 0.0286(5) Uani 1 1 d . . . . .
C18 C 0.41686(11) 0.2949(2) 0.58033(9) 0.0282(5) Uani 1 1 d . . . . .
H18 H 0.442417 0.259595 0.555683 0.034 Uiso 1 1 calc R U . . .
C19 C 0.35341(11) 0.2621(2) 0.57810(9) 0.0295(5) Uani 1 1 d . . . . .
H19 H 0.325751 0.198855 0.551458 0.035 Uiso 1 1 calc R U . . .
C33 C 0.53080(11) 0.7089(3) 0.86952(10) 0.0313(5) Uani 1 1 d . . . . .
H33 H 0.558966 0.763120 0.852497 0.038 Uiso 1 1 calc R U . . .
C10 C 0.70574(11) 0.6152(2) 0.82417(11) 0.0324(5) Uani 1 1 d . . . . .
H10 H 0.677452 0.604412 0.782932 0.039 Uiso 1 1 calc R U . . .
C24 C 0.16005(11) 0.4441(3) 0.60146(11) 0.0330(5) Uani 1 1 d . . . . .
H24 H 0.128590 0.508202 0.579016 0.040 Uiso 1 1 calc R U . . .
C22 C 0.18518(11) 0.2602(3) 0.67224(11) 0.0333(5) Uani 1 1 d . . . . .
H22 H 0.171304 0.200591 0.698779 0.040 Uiso 1 1 calc R U . . .
C23 C 0.14074(11) 0.3534(3) 0.63920(11) 0.0339(5) Uani 1 1 d . . . . .
H23 H 0.096125 0.355627 0.642285 0.041 Uiso 1 1 calc R U . . .
C13 C 0.55439(12) 0.2160(3) 0.84969(11) 0.0350(5) Uani 1 1 d . . . . .
H13 H 0.526202 0.247765 0.810624 0.042 Uiso 1 1 calc R U . . .
C39 C 0.55923(12) 0.7882(3) 0.70575(12) 0.0361(5) Uani 1 1 d . . . . .
H39 H 0.591273 0.716271 0.708465 0.043 Uiso 1 1 calc R U . . .
C37 C 0.44684(12) 0.5337(3) 0.86140(10) 0.0318(5) Uani 1 1 d . . . . .
H37 H 0.417597 0.465849 0.839040 0.038 Uiso 1 1 calc R U . . .
C26 C 0.24616(12) 0.5447(3) 0.55498(10) 0.0344(5) Uani 1 1 d . . . . .
H26 H 0.295140 0.533074 0.559863 0.041 Uiso 1 1 calc R U . . .
C6 C 0.62511(12) 0.3523(3) 0.93673(10) 0.0371(5) Uani 1 1 d . . . . .
H6 H 0.609060 0.293812 0.962334 0.044 Uiso 1 1 calc R U . . .
C11 C 0.77505(12) 0.5579(3) 0.82677(12) 0.0385(6) Uani 1 1 d . . . . .
H11A H 0.805022 0.574667 0.865880 0.058 Uiso 1 1 calc R U . . .
H11B H 0.792604 0.604755 0.797214 0.058 Uiso 1 1 calc R U . . .
H11C H 0.771980 0.457719 0.818882 0.058 Uiso 1 1 calc R U . . .
N5 N 0.77848(15) 0.1589(3) 0.82129(13) 0.0666(8) Uani 1 1 d . . . . .
O2 O 0.4393(3) 0.7478(6) 0.44281(19) 0.091(2) Uani 0.704(4) 1 d . . P A 1
C8 C 0.69627(12) 0.5406(3) 0.92432(11) 0.0373(6) Uani 1 1 d . . . . .
H8 H 0.728392 0.609563 0.941266 0.045 Uiso 1 1 calc R U . . .
C29 C 0.29814(12) 0.1445(3) 0.70209(12) 0.0408(6) Uani 1 1 d . . . . .
H29 H 0.342639 0.158647 0.694291 0.049 Uiso 1 1 calc R U . . .
C40 C 0.56843(13) 0.9142(3) 0.68053(13) 0.0443(6) Uani 1 1 d . . . . .
H40 H 0.606293 0.927114 0.665826 0.053 Uiso 1 1 calc R U . . .
C36 C 0.44839(14) 0.5549(3) 0.91980(11) 0.0426(6) Uani 1 1 d . . . . .
H36 H 0.419664 0.502748 0.936971 0.051 Uiso 1 1 calc R U . . .
C34 C 0.53278(13) 0.7277(3) 0.92825(11) 0.0422(6) Uani 1 1 d . . . . .
H34 H 0.562763 0.793349 0.951313 0.051 Uiso 1 1 calc R U . . .
C14 C 0.59524(16) 0.0894(3) 0.83935(12) 0.0459(6) Uani 1 1 d . . . . .
H14A H 0.625306 0.117737 0.815827 0.069 Uiso 1 1 calc R U . . .
H14B H 0.564887 0.016973 0.818429 0.069 Uiso 1 1 calc R U . . .
H14C H 0.621515 0.052984 0.877215 0.069 Uiso 1 1 calc R U . . .
C45 C 0.81063(17) 0.1612(3) 0.86703(13) 0.0504(7) Uani 1 1 d . . . . .
C7 C 0.67175(13) 0.4548(3) 0.96016(11) 0.0420(6) Uani 1 1 d . . . . .
H7 H 0.686909 0.465727 1.001549 0.050 Uiso 1 1 calc R U . . .
C41 C 0.52380(14) 1.0197(3) 0.67659(13) 0.0449(6) Uani 1 1 d . . . . .
H41 H 0.529191 1.104394 0.657643 0.054 Uiso 1 1 calc R U . . .
C12 C 0.70991(14) 0.7704(3) 0.83878(15) 0.0502(7) Uani 1 1 d . . . . .
H12A H 0.665057 0.806330 0.836029 0.075 Uiso 1 1 calc R U . . .
H12B H 0.729014 0.820191 0.810921 0.075 Uiso 1 1 calc R U . . .
H12C H 0.738324 0.784271 0.878739 0.075 Uiso 1 1 calc R U . . .
C35 C 0.49150(15) 0.6515(3) 0.95303(11) 0.0470(7) Uani 1 1 d . . . . .
H35 H 0.492622 0.665197 0.993080 0.056 Uiso 1 1 calc R U . . .
C15 C 0.50772(15) 0.1730(3) 0.88666(14) 0.0498(7) Uani 1 1 d . . . . .
H15A H 0.533748 0.129925 0.923199 0.075 Uiso 1 1 calc R U . . .
H15B H 0.474828 0.106190 0.864637 0.075 Uiso 1 1 calc R U . . .
H15C H 0.484606 0.255347 0.895861 0.075 Uiso 1 1 calc R U . . .
C43 C 0.46106(15) 0.8764(3) 0.72490(15) 0.0513(7) Uani 1 1 d . . . . .
H43 H 0.423823 0.866059 0.740654 0.062 Uiso 1 1 calc R U . . .
C27 C 0.20985(17) 0.5119(4) 0.49117(12) 0.0540(8) Uani 1 1 d . . . . .
H27A H 0.219315 0.415680 0.482216 0.081 Uiso 1 1 calc R U . . .
H27B H 0.225284 0.575363 0.465122 0.081 Uiso 1 1 calc R U . . .
H27C H 0.161669 0.523487 0.485241 0.081 Uiso 1 1 calc R U . . .
C31 C 0.30710(18) 0.1604(4) 0.76800(14) 0.0659(9) Uani 1 1 d . . . . .
H31A H 0.319477 0.256649 0.779684 0.099 Uiso 1 1 calc R U . . .
H31B H 0.342399 0.097489 0.789339 0.099 Uiso 1 1 calc R U . . .
H31C H 0.265160 0.137257 0.777292 0.099 Uiso 1 1 calc R U . . .
C28 C 0.23378(19) 0.6945(3) 0.57001(15) 0.0572(8) Uani 1 1 d . . . . .
H28A H 0.185905 0.708699 0.565047 0.086 Uiso 1 1 calc R U . . .
H28B H 0.249267 0.757616 0.543853 0.086 Uiso 1 1 calc R U . . .
H28C H 0.258191 0.713796 0.610821 0.086 Uiso 1 1 calc R U . . .
C42 C 0.47125(17) 1.0024(3) 0.70017(17) 0.0633(9) Uani 1 1 d . . . . .
H42 H 0.441341 1.077423 0.699646 0.076 Uiso 1 1 calc R U . . .
C44 C 0.4064(3) 0.8959(8) 0.5175(3) 0.0649(16) Uani 0.704(4) 1 d . . P A 1
F3 F 0.3784(4) 0.8965(7) 0.5616(4) 0.182(4) Uani 0.704(4) 1 d . . P A 1
C30 C 0.27417(19) -0.0009(3) 0.6817(2) 0.0727(11) Uani 1 1 d . . . . .
H30A H 0.230351 -0.016973 0.688675 0.109 Uiso 1 1 calc R U . . .
H30B H 0.306088 -0.069513 0.703705 0.109 Uiso 1 1 calc R U . . .
H30C H 0.270577 -0.010053 0.639732 0.109 Uiso 1 1 calc R U . . .
O3 O 0.3414(2) 0.6873(5) 0.4648(2) 0.1001(17) Uani 0.704(4) 1 d . . P A 1
F2 F 0.3772(4) 0.9788(5) 0.4819(3) 0.199(4) Uani 0.704(4) 1 d . . P A 1
C46 C 0.8549(3) 0.1695(5) 0.92613(16) 0.1020(17) Uani 1 1 d . . . . .
H46A H 0.900732 0.185943 0.923997 0.153 Uiso 1 1 calc R U . . .
H46B H 0.853070 0.081820 0.946823 0.153 Uiso 1 1 calc R U . . .
H46C H 0.840797 0.246133 0.947358 0.153 Uiso 1 1 calc R U . . .
O1 O 0.4377(6) 0.6426(6) 0.5370(3) 0.237(6) Uani 0.704(4) 1 d . . P A 1
S1A S 0.4349(2) 0.7035(3) 0.50248(16) 0.0411(9) Uiso 0.296(4) 1 d D . P A 2
F2A F 0.3444(3) 0.8989(8) 0.5003(3) 0.0616(19) Uiso 0.296(4) 1 d D . P A 2
O2A O 0.5030(3) 0.6980(9) 0.5332(3) 0.070(3) Uiso 0.296(4) 1 d D . P A 2
O1A O 0.3936(4) 0.5997(9) 0.5175(4) 0.085(3) Uiso 0.296(4) 1 d D . P A 2
F1A F 0.4434(5) 0.9672(10) 0.5246(5) 0.085(4) Uiso 0.296(4) 1 d D . P A 2
C44A C 0.4061(5) 0.8559(9) 0.5285(4) 0.036(3) Uiso 0.296(4) 1 d D . P A 2
O3A O 0.4217(6) 0.7298(14) 0.4404(3) 0.099(6) Uiso 0.296(4) 1 d D . P A 2
F3A F 0.4045(4) 0.8338(8) 0.5827(3) 0.067(2) Uiso 0.296(4) 1 d D . P A 2

loop_
_atom_site_aniso_label
_atom_site_aniso_U_11
_atom_site_aniso_U_22
_atom_site_aniso_U_33
_atom_site_aniso_U_23
_atom_site_aniso_U_13
_atom_site_aniso_U_12
Si1 0.0176(3) 0.0222(3) 0.0223(3) -0.0019(2) 0.0062(2) 0.0008(2)
P1 0.0195(3) 0.0419(3) 0.0322(3) -0.0143(2) 0.0097(2) -0.0052(2)
S1 0.0408(7) 0.0411(6) 0.0266(5) 0.0007(4) 0.0084(5) 0.0047(5)
N2 0.0199(8) 0.0216(8) 0.0238(8) -0.0022(7) 0.0046(7) 0.0025(7)
N4 0.0214(8) 0.0290(9) 0.0233(8) -0.0029(7) 0.0062(7) -0.0048(7)
N1 0.0189(8) 0.0219(8) 0.0229(8) -0.0010(7) 0.0065(7) -0.0007(7)
N3 0.0208(8) 0.0263(9) 0.0197(8) -0.0018(7) 0.0062(6) -0.0027(7)
C1 0.0204(9) 0.0192(9) 0.0229(9) -0.0006(7) 0.0074(8) -0.0011(7)
C4 0.0204(9) 0.0257(10) 0.0227(10) -0.0038(8) 0.0026(8) 0.0054(8)
C3 0.0233(10) 0.0256(10) 0.0312(11) -0.0055(9) 0.0074(8) 0.0064(8)
C16 0.0205(9) 0.0267(10) 0.0213(9) 0.0022(8) 0.0065(8) -0.0009(8)
C20 0.0204(10) 0.0294(11) 0.0253(10) -0.0046(8) 0.0051(8) -0.0076(8)
C32 0.0226(10) 0.0286(11) 0.0229(10) -0.0002(8) 0.0065(8) 0.0064(8)
C2 0.0228(10) 0.0249(10) 0.0280(10) -0.0056(8) 0.0090(8) 0.0025(8)
C17 0.0201(9) 0.0247(10) 0.0220(9) 0.0008(8) 0.0056(8) -0.0023(8)
C21 0.0246(10) 0.0300(11) 0.0327(11) 0.0009(9) 0.0058(9) -0.0073(9)
C25 0.0255(10) 0.0293(11) 0.0270(10) -0.0023(9) 0.0040(8) -0.0060(9)
C38 0.0247(10) 0.0254(10) 0.0250(10) -0.0005(8) 0.0054(8) 0.0010(8)
C5 0.0264(10) 0.0288(11) 0.0293(11) 0.0013(9) 0.0055(9) 0.0070(9)
F1 0.085(2) 0.107(3) 0.059(2) -0.036(2) 0.006(2) -0.045(2)
C9 0.0212(10) 0.0300(11) 0.0321(11) -0.0064(9) 0.0031(8) 0.0048(9)
C18 0.0309(11) 0.0324(12) 0.0213(10) -0.0055(9) 0.0071(8) -0.0014(9)
C19 0.0318(11) 0.0320(12) 0.0241(10) -0.0073(9) 0.0063(9) -0.0061(9)
C33 0.0270(11) 0.0357(12) 0.0298(11) -0.0050(9) 0.0054(9) 0.0038(9)
C10 0.0246(11) 0.0303(12) 0.0401(12) -0.0037(10) 0.0046(9) -0.0019(9)
C24 0.0253(11) 0.0339(12) 0.0375(12) -0.0004(10) 0.0042(9) -0.0018(9)
C22 0.0278(11) 0.0360(12) 0.0380(12) 0.0009(10) 0.0121(9) -0.0102(10)
C23 0.0214(10) 0.0367(13) 0.0440(13) -0.0038(10) 0.0094(9) -0.0072(9)
C13 0.0391(13) 0.0307(12) 0.0322(12) 0.0069(10) 0.0044(10) -0.0030(10)
C39 0.0263(11) 0.0283(12) 0.0545(15) 0.0057(11) 0.0123(10) 0.0002(9)
C37 0.0309(11) 0.0336(12) 0.0324(11) 0.0060(9) 0.0112(9) 0.0063(10)
C26 0.0323(12) 0.0364(13) 0.0326(12) 0.0062(10) 0.0057(10) -0.0044(10)
C6 0.0370(13) 0.0473(15) 0.0275(11) 0.0039(10) 0.0097(10) 0.0094(11)
C11 0.0309(12) 0.0400(14) 0.0466(14) -0.0015(11) 0.0136(11) 0.0004(10)
N5 0.0663(18) 0.074(2) 0.0528(17) 0.0050(14) 0.0045(14) 0.0096(15)
O2 0.096(3) 0.129(4) 0.073(3) -0.059(3) 0.065(3) -0.046(3)
C8 0.0291(12) 0.0442(14) 0.0339(12) -0.0126(11) 0.0002(10) 0.0009(10)
C29 0.0284(12) 0.0409(14) 0.0528(15) 0.0165(12) 0.0103(11) -0.0011(10)
C40 0.0352(13) 0.0363(14) 0.0626(17) 0.0080(12) 0.0151(12) -0.0099(11)
C36 0.0444(14) 0.0534(16) 0.0350(13) 0.0137(12) 0.0195(11) 0.0147(13)
C34 0.0400(13) 0.0516(16) 0.0297(12) -0.0118(11) -0.0001(10) 0.0085(12)
C14 0.0667(18) 0.0308(13) 0.0402(14) -0.0026(11) 0.0146(13) -0.0007(12)
C45 0.0667(19) 0.0449(16) 0.0405(16) 0.0047(12) 0.0159(14) 0.0131(14)
C7 0.0388(13) 0.0563(16) 0.0260(11) -0.0103(11) 0.0006(10) 0.0067(12)
C41 0.0474(15) 0.0294(13) 0.0519(15) 0.0106(11) 0.0027(12) -0.0058(11)
C12 0.0420(15) 0.0335(14) 0.078(2) -0.0103(14) 0.0221(14) -0.0046(12)
C35 0.0545(16) 0.0637(18) 0.0228(11) 0.0019(12) 0.0101(11) 0.0220(14)
C15 0.0519(16) 0.0401(15) 0.0599(18) 0.0116(13) 0.0192(14) -0.0065(13)
C43 0.0432(15) 0.0412(15) 0.077(2) 0.0176(14) 0.0295(15) 0.0161(12)
C27 0.0605(18) 0.066(2) 0.0321(13) 0.0098(13) 0.0060(13) -0.0109(15)
C31 0.067(2) 0.072(2) 0.0501(18) 0.0247(17) 0.0012(16) 0.0025(18)
C28 0.079(2) 0.0346(15) 0.0622(19) 0.0069(13) 0.0267(17) -0.0086(15)
C42 0.0571(19) 0.0368(15) 0.100(3) 0.0253(17) 0.0282(18) 0.0211(14)
C44 0.044(3) 0.057(4) 0.090(4) -0.012(4) 0.012(3) -0.009(3)
F3 0.232(7) 0.155(6) 0.234(8) -0.118(5) 0.194(7) -0.065(5)
C30 0.065(2) 0.0373(17) 0.103(3) 0.0040(18) 0.002(2) 0.0096(15)
O3 0.069(3) 0.100(3) 0.129(4) -0.039(3) 0.023(2) -0.045(2)
F2 0.208(6) 0.061(3) 0.237(7) -0.046(4) -0.100(6) 0.045(4)
C46 0.151(5) 0.097(3) 0.0416(19) 0.002(2) -0.003(2) 0.018(3)
O1 0.413(14) 0.074(3) 0.108(4) 0.042(3) -0.132(7) 0.021(6)

loop_
_atom_type_symbol
_atom_type_description
_atom_type_scat_dispersion_real
_atom_type_scat_dispersion_imag
_atom_type_scat_source
C C 0.0181 0.0091 'International Tables Vol C Tables 4.2.6.8 and 6.1.1.4'
H H 0.0000 0.0000 'International Tables Vol C Tables 4.2.6.8 and 6.1.1.4'
N N 0.0311 0.0180 'International Tables Vol C Tables 4.2.6.8 and 6.1.1.4'
O O 0.0492 0.0322 'International Tables Vol C Tables 4.2.6.8 and 6.1.1.4'
F F 0.0727 0.0534 'International Tables Vol C Tables 4.2.6.8 and 6.1.1.4'
Si Si 0.2541 0.3302 'International Tables Vol C Tables 4.2.6.8 and 6.1.1.4'
P P 0.2955 0.4335 'International Tables Vol C Tables 4.2.6.8 and 6.1.1.4'
S S 0.3331 0.5567 'International Tables Vol C Tables 4.2.6.8 and 6.1.1.4'

loop_
_geom_angle_atom_site_label_1
_geom_angle_atom_site_label_2
_geom_angle_atom_site_label_3
_geom_angle
C32 Si1 C38 108.77(10)
C32 Si1 C1 111.54(9)
C38 Si1 C1 103.37(9)
C32 Si1 P1 105.99(7)
C38 Si1 P1 115.71(7)
C1 Si1 P1 111.55(7)
C17 P1 Si1 105.98(7)
O1 S1 O3 112.7(5)
O1 S1 O2 124.2(6)
O3 S1 O2 109.7(3)
O1 S1 C44 103.9(4)
O3 S1 C44 103.2(3)
O2 S1 C44 99.8(4)
C1 N2 C3 110.22(17)
C1 N2 C4 126.43(17)
C3 N2 C4 123.27(17)
C17 N4 C19 110.40(17)
C17 N4 C20 124.44(17)
C19 N4 C20 124.70(17)
C1 N1 C2 110.75(17)
C1 N1 C16 123.43(17)
C2 N1 C16 125.81(17)
C17 N3 C18 110.51(17)
C17 N3 C16 124.59(17)
C18 N3 C16 123.58(17)
N2 C1 N1 105.39(16)
N2 C1 Si1 133.63(15)
N1 C1 Si1 120.93(15)
C5 C4 C9 124.2(2)
C5 C4 N2 118.33(19)
C9 C4 N2 117.39(19)
C2 C3 N2 107.22(18)
C2 C3 H3 126.4
N2 C3 H3 126.4
N3 C16 N1 112.40(16)
N3 C16 H16A 109.1
N1 C16 H16A 109.1
N3 C16 H16B 109.1
N1 C16 H16B 109.1
H16A C16 H16B 107.9
C25 C20 C21 123.4(2)
C25 C20 N4 117.95(19)
C21 C20 N4 118.64(19)
C37 C32 C33 118.3(2)
C37 C32 Si1 121.44(17)
C33 C32 Si1 120.16(17)
C3 C2 N1 106.41(18)
C3 C2 H2 126.8
N1 C2 H2 126.8
N4 C17 N3 104.63(17)
N4 C17 P1 120.51(15)
N3 C17 P1 134.80(15)
C20 C21 C22 117.0(2)
C20 C21 C29 122.7(2)
C22 C21 C29 120.3(2)
C20 C25 C24 117.0(2)
C20 C25 C26 122.7(2)
C24 C25 C26 120.2(2)
C39 C38 C43 116.7(2)
C39 C38 Si1 124.89(17)
C43 C38 Si1 118.36(18)
C6 C5 C4 116.3(2)
C6 C5 C13 121.9(2)
C4 C5 C13 121.7(2)
C8 C9 C4 116.7(2)
C8 C9 C10 120.7(2)
C4 C9 C10 122.5(2)
C19 C18 N3 106.71(19)
C19 C18 H18 126.6
N3 C18 H18 126.6
C18 C19 N4 107.73(19)
C18 C19 H19 126.1
N4 C19 H19 126.1
C34 C33 C32 120.6(2)
C34 C33 H33 119.7
C32 C33 H33 119.7
C9 C10 C11 109.1(2)
C9 C10 C12 114.1(2)
C11 C10 C12 110.3(2)
C9 C10 H10 107.7
C11 C10 H10 107.7
C12 C10 H10 107.7
C23 C24 C25 120.8(2)
C23 C24 H24 119.6
C25 C24 H24 119.6
C23 C22 C21 120.9(2)
C23 C22 H22 119.5
C21 C22 H22 119.5
C22 C23 C24 120.8(2)
C22 C23 H23 119.6
C24 C23 H23 119.6
C5 C13 C15 113.8(2)
C5 C13 C14 109.5(2)
C15 C13 C14 109.8(2)
C5 C13 H13 107.8
C15 C13 H13 107.8
C14 C13 H13 107.8
C40 C39 C38 121.3(2)
C40 C39 H39 119.3
C38 C39 H39 119.3
C36 C37 C32 120.6(2)
C36 C37 H37 119.7
C32 C37 H37 119.7
C25 C26 C28 111.5(2)
C25 C26 C27 110.2(2)
C28 C26 C27 110.9(2)
C25 C26 H26 108.0
C28 C26 H26 108.0
C27 C26 H26 108.0
C7 C6 C5 121.0(2)
C7 C6 H6 119.5
C5 C6 H6 119.5
C10 C11 H11A 109.5
C10 C11 H11B 109.5
H11A C11 H11B 109.5
C10 C11 H11C 109.5
H11A C11 H11C 109.5
H11B C11 H11C 109.5
C7 C8 C9 120.8(2)
C7 C8 H8 119.6
C9 C8 H8 119.6
C21 C29 C30 110.2(2)
C21 C29 C31 111.7(2)
C30 C29 C31 110.8(3)
C21 C29 H29 108.0
C30 C29 H29 108.0
C31 C29 H29 108.0
C41 C40 C39 120.7(2)
C41 C40 H40 119.6
C39 C40 H40 119.6
C35 C36 C37 120.2(3)
C35 C36 H36 119.9
C37 C36 H36 119.9
C35 C34 C33 120.2(3)
C35 C34 H34 119.9
C33 C34 H34 119.9
C13 C14 H14A 109.5
C13 C14 H14B 109.5
H14A C14 H14B 109.5
C13 C14 H14C 109.5
H14A C14 H14C 109.5
H14B C14 H14C 109.5
N5 C45 C46 177.1(4)
C8 C7 C6 120.9(2)
C8 C7 H7 119.5
C6 C7 H7 119.5
C40 C41 C42 119.2(3)
C40 C41 H41 120.4
C42 C41 H41 120.4
C10 C12 H12A 109.5
C10 C12 H12B 109.5
H12A C12 H12B 109.5
C10 C12 H12C 109.5
H12A C12 H12C 109.5
H12B C12 H12C 109.5
C34 C35 C36 120.0(2)
C34 C35 H35 120.0
C36 C35 H35 120.0
C13 C15 H15A 109.5
C13 C15 H15B 109.5
H15A C15 H15B 109.5
C13 C15 H15C 109.5
H15A C15 H15C 109.5
H15B C15 H15C 109.5
C42 C43 C38 121.3(3)
C42 C43 H43 119.3
C38 C43 H43 119.3
C26 C27 H27A 109.5
C26 C27 H27B 109.5
H27A C27 H27B 109.5
C26 C27 H27C 109.5
H27A C27 H27C 109.5
H27B C27 H27C 109.5
C29 C31 H31A 109.5
C29 C31 H31B 109.5
H31A C31 H31B 109.5
C29 C31 H31C 109.5
H31A C31 H31C 109.5
H31B C31 H31C 109.5
C26 C28 H28A 109.5
C26 C28 H28B 109.5
H28A C28 H28B 109.5
C26 C28 H28C 109.5
H28A C28 H28C 109.5
H28B C28 H28C 109.5
C41 C42 C43 120.6(3)
C41 C42 H42 119.7
C43 C42 H42 119.7
F2 C44 F1 110.1(7)
F2 C44 F3 107.6(7)
F1 C44 F3 100.7(6)
F2 C44 S1 114.4(5)
F1 C44 S1 111.9(5)
F3 C44 S1 111.1(6)
C29 C30 H30A 109.5
C29 C30 H30B 109.5
H30A C30 H30B 109.5
C29 C30 H30C 109.5
H30A C30 H30C 109.5
H30B C30 H30C 109.5
C45 C46 H46A 109.5
C45 C46 H46B 109.5
H46A C46 H46B 109.5
C45 C46 H46C 109.5
H46A C46 H46C 109.5
H46B C46 H46C 109.5
O2A S1A O1A 115.9(6)
O2A S1A O3A 115.0(6)
O1A S1A O3A 114.5(6)
O2A S1A C44A 103.9(5)
O1A S1A C44A 102.3(5)
O3A S1A C44A 102.7(7)
F3A C44A F1A 111.4(8)
F3A C44A F2A 105.4(7)
F1A C44A F2A 102.3(7)
F3A C44A S1A 108.0(6)
F1A C44A S1A 112.6(7)
F2A C44A S1A 116.9(7)

loop_
_geom_bond_atom_site_label_1
_geom_bond_atom_site_label_2
_geom_bond_distance
Si1 C32 1.875(2)
Si1 C38 1.878(2)
Si1 C1 1.913(2)
Si1 P1 2.1987(7)
P1 C17 1.770(2)
S1 O1 1.357(4)
S1 O3 1.402(4)
S1 O2 1.419(4)
S1 C44 1.833(7)
N2 C1 1.347(3)
N2 C3 1.383(3)
N2 C4 1.453(3)
N4 C17 1.366(3)
N4 C19 1.386(3)
N4 C20 1.445(3)
N1 C1 1.353(3)
N1 C2 1.379(3)
N1 C16 1.467(3)
N3 C17 1.371(3)
N3 C18 1.393(3)
N3 C16 1.441(3)
C4 C5 1.395(3)
C4 C9 1.401(3)
C3 C2 1.349(3)
C3 H3 0.9500
C16 H16A 0.9900
C16 H16B 0.9900
C20 C25 1.392(3)
C20 C21 1.397(3)
C32 C37 1.392(3)
C32 C33 1.398(3)
C2 H2 0.9500
C21 C22 1.401(3)
C21 C29 1.508(3)
C25 C24 1.398(3)
C25 C26 1.519(3)
C38 C39 1.386(3)
C38 C43 1.390(3)
C5 C6 1.393(3)
C5 C13 1.521(3)
F1 C44 1.300(6)
C9 C8 1.392(3)
C9 C10 1.520(3)
C18 C19 1.344(3)
C18 H18 0.9500
C19 H19 0.9500
C33 C34 1.390(3)
C33 H33 0.9500
C10 C11 1.528(3)
C10 C12 1.529(3)
C10 H10 1.0000
C24 C23 1.382(3)
C24 H24 0.9500
C22 C23 1.371(4)
C22 H22 0.9500
C23 H23 0.9500
C13 C15 1.526(4)
C13 C14 1.540(4)
C13 H13 1.0000
C39 C40 1.386(4)
C39 H39 0.9500
C37 C36 1.387(3)
C37 H37 0.9500
C26 C28 1.522(4)
C26 C27 1.528(4)
C26 H26 1.0000
C6 C7 1.389(4)
C6 H6 0.9500
C11 H11A 0.9800
C11 H11B 0.9800
C11 H11C 0.9800
N5 C45 1.109(4)
C8 C7 1.375(4)
C8 H8 0.9500
C29 C30 1.518(4)
C29 C31 1.527(4)
C29 H29 1.0000
C40 C41 1.361(4)
C40 H40 0.9500
C36 C35 1.380(4)
C36 H36 0.9500
C34 C35 1.373(4)
C34 H34 0.9500
C14 H14A 0.9800
C14 H14B 0.9800
C14 H14C 0.9800
C45 C46 1.455(5)
C7 H7 0.9500
C41 C42 1.363(4)
C41 H41 0.9500
C12 H12A 0.9800
C12 H12B 0.9800
C12 H12C 0.9800
C35 H35 0.9500
C15 H15A 0.9800
C15 H15B 0.9800
C15 H15C 0.9800
C43 C42 1.385(4)
C43 H43 0.9500
C27 H27A 0.9800
C27 H27B 0.9800
C27 H27C 0.9800
C31 H31A 0.9800
C31 H31B 0.9800
C31 H31C 0.9800
C28 H28A 0.9800
C28 H28B 0.9800
C28 H28C 0.9800
C42 H42 0.9500
C44 F2 1.200(9)
C44 F3 1.323(8)
C30 H30A 0.9800
C30 H30B 0.9800
C30 H30C 0.9800
C46 H46A 0.9800
C46 H46B 0.9800
C46 H46C 0.9800
S1A O2A 1.409(7)
S1A O1A 1.422(7)
S1A O3A 1.442(7)
S1A C44A 1.756(8)
F2A C44A 1.342(8)
F1A C44A 1.339(8)
C44A F3A 1.307(8)
